data_7211811
loop_
_publ_author_name
'Qiu, Yongcai'
'Liu, Zhihui'
'Mou, Jixia'
'Deng, Hong'
'Zeller, Matthias'

_publ_section_title
;
 Rationally designed and controlled syntheses of different series of
 4d--4f heterometallic coordination frameworks based on lanthanide
 carboxylate and Ag(IN)2 substructures
;
_journal_issue 1
_journal_name_full CrystEngComm
_journal_page_first 277
_journal_paper_doi 10.1039/b915025k
_journal_volume 12
_journal_year 2010
_chemical_formula_moiety 'C15 H12 Ag La N2 O9'
_chemical_formula_sum 'C15 H12 Ag La N2 O9'
_chemical_formula_weight 611.05
_chemical_name_systematic
;
?
;
_space_group_IT_number 14
_symmetry_cell_setting monoclinic
_symmetry_space_group_name_Hall '-P 2ybc'
_symmetry_space_group_name_H-M 'P 1 21/c 1'
_atom_sites_solution_hydrogens geom
_atom_sites_solution_primary direct
_atom_sites_solution_secondary difmap
_audit_creation_method SHELXL-97
_cell_angle_alpha 90.00
_cell_angle_beta 106.929(1)
_cell_angle_gamma 90.00
_cell_formula_units_Z 4
_cell_length_a 7.6815(1)
_cell_length_b 18.9433(4)
_cell_length_c 12.1566(2)
_cell_measurement_reflns_used 2355
_cell_measurement_temperature 296(2)
_cell_measurement_theta_max 28.00
_cell_measurement_theta_min 1.36
_cell_volume 1692.29(5)
_computing_cell_refinement 'Apex2 v2.1-4'
_computing_data_collection 'Apex2 v2.1-4 (Bruker, 2007)'
_computing_data_reduction 'Apex2 v2.1-4'
_computing_molecular_graphics 'SHELXTL 6.14'
_computing_publication_material 'SHELXTL 6.14'
_computing_structure_refinement 'SHELXTL 6.14'
_computing_structure_solution 'SHELXTL 6.14 (Bruker, 2000-2003)'
_diffrn_ambient_temperature 296(2)
_diffrn_measured_fraction_theta_full 0.919
_diffrn_measured_fraction_theta_max 0.919
_diffrn_measurement_device_type 'Bruker AXS SMART APEX CCD diffractometer'
_diffrn_measurement_method '\w scans'
_diffrn_radiation_monochromator graphite
_diffrn_radiation_source 'fine-focus sealed tube'
_diffrn_radiation_type MoK\a
_diffrn_radiation_wavelength 0.71073
_diffrn_reflns_av_R_equivalents 0.0381
_diffrn_reflns_av_sigmaI/netI 0.0336
_diffrn_reflns_limit_h_max 8
_diffrn_reflns_limit_h_min -9
_diffrn_reflns_limit_k_max 22
_diffrn_reflns_limit_k_min -22
_diffrn_reflns_limit_l_max 14
_diffrn_reflns_limit_l_min -14
_diffrn_reflns_number 11554
_diffrn_reflns_theta_full 25.20
_diffrn_reflns_theta_max 25.20
_diffrn_reflns_theta_min 2.05
_diffrn_standards_number 0
_exptl_absorpt_coefficient_mu 3.704
_exptl_absorpt_correction_T_max 0.5765
_exptl_absorpt_correction_T_min 0.4462
_exptl_absorpt_correction_type multi-scan
_exptl_absorpt_process_details 'Apex2 v2.1-4 (Bruker, 2007)'
_exptl_crystal_colour colorless
_exptl_crystal_density_diffrn 2.398
_exptl_crystal_density_method 'not measured'
_exptl_crystal_description block
_exptl_crystal_F_000 1168
_exptl_crystal_size_max 0.22
_exptl_crystal_size_mid 0.20
_exptl_crystal_size_min 0.15
_refine_diff_density_max 1.083
_refine_diff_density_min -0.850
_refine_diff_density_rms 0.131
_refine_ls_extinction_method none
_refine_ls_goodness_of_fit_ref 1.119
_refine_ls_hydrogen_treatment mixed
_refine_ls_matrix_type full
_refine_ls_number_parameters 259
_refine_ls_number_reflns 2800
_refine_ls_number_restraints 3
_refine_ls_restrained_S_all 1.119
_refine_ls_R_factor_all 0.0392
_refine_ls_R_factor_gt 0.0324
_refine_ls_shift/su_max 0.001
_refine_ls_shift/su_mean 0.000
_refine_ls_structure_factor_coef Fsqd
_refine_ls_weighting_details 'calc w=1/[\s^2^(Fo^2^)+(0.0231P)^2^+8.3068P] where P=(Fo^2^+2Fc^2^)/3'
_refine_ls_weighting_scheme calc
_refine_ls_wR_factor_gt 0.0711
_refine_ls_wR_factor_ref 0.0740
_reflns_number_gt 2444
_reflns_number_total 2800
_reflns_threshold_expression I>2\s(I)
_cod_data_source_file b915025k.txt
_cod_data_source_block 5a
_cod_original_sg_symbol_H-M 'P 21/c'
_cod_database_code 7211811

loop_
_symmetry_equiv_pos_as_xyz
'x, y, z'
'-x, y+1/2, -z+1/2'
'-x, -y, -z'
'x, -y-1/2, z-1/2'

loop_
_atom_site_label
_atom_site_type_symbol
_atom_site_fract_x
_atom_site_fract_y
_atom_site_fract_z
_atom_site_U_iso_or_equiv
_atom_site_adp_type
_atom_site_occupancy
_atom_site_symmetry_multiplicity
_atom_site_calc_flag
_atom_site_refinement_flags
Ag1 Ag -0.28765(8) 0.01157(3) 0.52045(5) 0.03528(16) Uani 1 1 d .
C1 C -0.0757(11) 0.1451(3) 0.6393(6) 0.0389(18) Uani 1 1 d .
H1 H -0.0622 0.1184 0.7054 0.047 Uiso 1 1 calc R
C2 C 0.0093(10) 0.2092(3) 0.6497(6) 0.0340(17) Uani 1 1 d .
H2 H 0.0785 0.2250 0.7215 0.041 Uiso 1 1 calc R
C3 C -0.0076(8) 0.2501(3) 0.5538(6) 0.0233(14) Uani 1 1 d .
C4 C -0.1169(9) 0.2246(3) 0.4493(6) 0.0286(15) Uani 1 1 d .
H4 H -0.1340 0.2511 0.3825 0.034 Uiso 1 1 calc R
C5 C -0.2007(10) 0.1590(3) 0.4457(6) 0.0307(16) Uani 1 1 d .
H5 H -0.2757 0.1428 0.3757 0.037 Uiso 1 1 calc R
C6 C 0.0873(9) 0.3208(3) 0.5599(6) 0.0241(15) Uani 1 1 d .
C7 C -0.3300(10) -0.1467(3) 0.5629(6) 0.0311(16) Uani 1 1 d .
H7 H -0.2700 -0.1331 0.6380 0.037 Uiso 1 1 calc R
C8 C -0.3854(9) -0.2163(3) 0.5409(6) 0.0293(16) Uani 1 1 d .
H8 H -0.3595 -0.2491 0.6004 0.035 Uiso 1 1 calc R
C9 C -0.4787(9) -0.2369(3) 0.4308(5) 0.0227(14) Uani 1 1 d .
C10 C -0.5091(10) -0.1866(3) 0.3437(6) 0.0313(16) Uani 1 1 d .
H10 H -0.5707 -0.1985 0.2682 0.038 Uiso 1 1 calc R
C11 C -0.4464(10) -0.1191(3) 0.3713(6) 0.0331(17) Uani 1 1 d .
H11 H -0.4645 -0.0864 0.3119 0.040 Uiso 1 1 calc R
C12 C -0.5590(10) -0.3104(3) 0.4037(6) 0.0259(15) Uani 1 1 d .
C13 C 0.6761(9) 0.4805(3) 0.7064(5) 0.0206(14) Uani 1 1 d .
C14 C 0.8748(9) 0.4734(4) 0.7667(6) 0.0384(19) Uani 1 1 d .
H14A H 0.8930 0.4265 0.8003 0.046 Uiso 1 1 calc R
H14B H 0.9031 0.5066 0.8301 0.046 Uiso 1 1 calc R
C15 C 1.0154(9) 0.4833(3) 0.7046(6) 0.0210(14) Uani 1 1 d .
N1 N -0.1777(8) 0.1186(3) 0.5386(5) 0.0303(13) Uani 1 1 d .
N2 N -0.3614(8) -0.0976(3) 0.4774(4) 0.0292(13) Uani 1 1 d .
La1 La 0.28427(5) 0.457194(16) 0.56846(3) 0.01581(11) Uani 1 1 d .
O1 O 0.1934(7) 0.3398(2) 0.6533(4) 0.0317(11) Uani 1 1 d .
O2 O 0.0522(6) 0.3576(2) 0.4692(4) 0.0283(10) Uani 1 1 d .
O3 O -0.4761(6) -0.3598(2) 0.4721(4) 0.0271(10) Uani 1 1 d .
O4 O -0.6956(8) -0.3173(2) 0.3229(5) 0.0460(14) Uani 1 1 d .
O5 O 0.5652(6) 0.4591(2) 0.7553(4) 0.0248(10) Uani 1 1 d .
O6 O 0.6219(6) 0.5090(2) 0.6069(4) 0.0233(10) Uani 1 1 d .
O7 O 0.9668(6) 0.4871(2) 0.5966(3) 0.0244(10) Uani 1 1 d .
O8 O 1.1792(6) 0.4832(2) 0.7609(4) 0.0254(10) Uani 1 1 d .
O1W O 0.3029(6) 0.5908(2) 0.6011(4) 0.0241(10) Uani 1 1 d D
H1W H 0.368(6) 0.607(3) 0.565(5) 0.036 Uiso 1 1 d D
H2W H 0.203(4) 0.608(3) 0.570(5) 0.036 Uiso 1 1 d D

loop_
_atom_site_aniso_label
_atom_site_aniso_U_11
_atom_site_aniso_U_22
_atom_site_aniso_U_33
_atom_site_aniso_U_23
_atom_site_aniso_U_13
_atom_site_aniso_U_12
Ag1 0.0419(4) 0.0193(3) 0.0421(3) -0.0035(2) 0.0083(3) -0.0097(2)
C1 0.052(5) 0.025(4) 0.034(4) 0.002(3) 0.006(4) -0.013(3)
C2 0.044(5) 0.025(3) 0.030(4) 0.001(3) 0.005(4) -0.005(3)
C3 0.020(4) 0.018(3) 0.031(4) -0.002(3) 0.005(3) -0.001(3)
C4 0.032(4) 0.022(3) 0.031(4) 0.002(3) 0.007(4) -0.003(3)
C5 0.036(4) 0.025(3) 0.031(4) -0.010(3) 0.010(4) -0.006(3)
C6 0.022(4) 0.023(3) 0.028(4) -0.006(3) 0.010(3) -0.003(3)
C7 0.039(5) 0.025(3) 0.022(3) -0.001(3) -0.003(3) -0.008(3)
C8 0.034(4) 0.025(3) 0.026(4) 0.008(3) 0.004(3) 0.002(3)
C9 0.021(4) 0.015(3) 0.030(4) -0.002(3) 0.005(3) 0.001(3)
C10 0.038(5) 0.025(3) 0.026(4) 0.004(3) 0.002(3) -0.007(3)
C11 0.047(5) 0.022(3) 0.029(4) 0.009(3) 0.008(4) -0.004(3)
C12 0.029(4) 0.012(3) 0.039(4) 0.003(3) 0.014(4) 0.005(3)
C13 0.023(4) 0.019(3) 0.020(3) 0.000(2) 0.007(3) 0.001(3)
C14 0.024(4) 0.066(5) 0.026(4) 0.012(3) 0.009(4) -0.005(4)
C15 0.025(4) 0.014(3) 0.026(4) 0.002(2) 0.011(3) 0.002(3)
N1 0.037(4) 0.020(3) 0.035(3) -0.003(2) 0.011(3) -0.007(2)
N2 0.039(4) 0.024(3) 0.021(3) 0.000(2) 0.003(3) -0.007(3)
La1 0.0143(2) 0.01388(17) 0.01857(19) 0.00042(13) 0.00372(15) -0.00050(14)
O1 0.038(3) 0.024(2) 0.031(3) -0.002(2) 0.008(2) -0.009(2)
O2 0.028(3) 0.021(2) 0.033(3) 0.0018(19) 0.004(2) -0.0035(19)
O3 0.026(3) 0.019(2) 0.038(3) 0.0038(19) 0.012(2) 0.0029(19)
O4 0.044(4) 0.025(3) 0.053(3) -0.009(2) -0.011(3) -0.003(2)
O5 0.019(3) 0.034(2) 0.022(2) 0.0028(19) 0.007(2) -0.0035(19)
O6 0.020(3) 0.025(2) 0.024(2) 0.0047(18) 0.006(2) -0.0007(18)
O7 0.022(3) 0.036(2) 0.014(2) 0.0052(18) 0.004(2) 0.005(2)
O8 0.015(3) 0.039(3) 0.021(2) 0.0007(19) 0.002(2) 0.0011(19)
O1W 0.024(3) 0.018(2) 0.029(3) 0.0010(17) 0.006(2) 0.0001(19)

loop_
_atom_type_symbol
_atom_type_description
_atom_type_scat_dispersion_real
_atom_type_scat_dispersion_imag
_atom_type_scat_source
C C 0.0033 0.0016 'International Tables Vol C Tables 4.2.6.8 and 6.1.1.4'
H H 0.0000 0.0000 'International Tables Vol C Tables 4.2.6.8 and 6.1.1.4'
N N 0.0061 0.0033 'International Tables Vol C Tables 4.2.6.8 and 6.1.1.4'
O O 0.0106 0.0060 'International Tables Vol C Tables 4.2.6.8 and 6.1.1.4'
Ag Ag -0.8971 1.1015 'International Tables Vol C Tables 4.2.6.8 and 6.1.1.4'
La La -0.2871 2.4523 'International Tables Vol C Tables 4.2.6.8 and 6.1.1.4'

loop_
_geom_angle_atom_site_label_1
_geom_angle_atom_site_label_2
_geom_angle_atom_site_label_3
_geom_angle
_geom_angle_site_symmetry_1
_geom_angle_site_symmetry_3
N2 Ag1 N1 167.6(2) . .
N2 Ag1 O8 91.92(17) . 2_646
N1 Ag1 O8 95.12(18) . 2_646
N2 Ag1 Ag1 69.33(15) . 3_456
N1 Ag1 Ag1 119.51(15) . 3_456
O8 Ag1 Ag1 98.05(10) 2_646 3_456
N1 C1 C2 123.6(6) . .
N1 C1 H1 118.2 . .
C2 C1 H1 118.2 . .
C1 C2 C3 119.8(7) . .
C1 C2 H2 120.1 . .
C3 C2 H2 120.1 . .
C2 C3 C4 117.6(6) . .
C2 C3 C6 122.1(6) . .
C4 C3 C6 120.4(6) . .
C3 C4 C5 119.2(6) . .
C3 C4 H4 120.4 . .
C5 C4 H4 120.4 . .
N1 C5 C4 122.6(6) . .
N1 C5 H5 118.7 . .
C4 C5 H5 118.7 . .
O1 C6 O2 123.6(6) . .
O1 C6 C3 118.6(6) . .
O2 C6 C3 117.8(6) . .
O1 C6 La1 61.7(3) . .
O2 C6 La1 62.0(3) . .
C3 C6 La1 177.8(4) . .
N2 C7 C8 121.6(6) . .
N2 C7 H7 119.2 . .
C8 C7 H7 119.2 . .
C9 C8 C7 120.0(6) . .
C9 C8 H8 120.0 . .
C7 C8 H8 120.0 . .
C8 C9 C10 118.0(6) . .
C8 C9 C12 122.2(6) . .
C10 C9 C12 119.7(6) . .
C11 C10 C9 118.8(6) . .
C11 C10 H10 120.6 . .
C9 C10 H10 120.6 . .
N2 C11 C10 124.2(6) . .
N2 C11 H11 117.9 . .
C10 C11 H11 117.9 . .
O4 C12 O3 126.2(6) . .
O4 C12 C9 118.2(6) . .
O3 C12 C9 115.6(6) . .
O5 C13 O6 120.8(6) . .
O5 C13 C14 118.8(6) . .
O6 C13 C14 120.4(5) . .
O5 C13 La1 60.4(3) . .
O6 C13 La1 62.6(3) . .
C14 C13 La1 165.7(5) . .
C13 C14 C15 121.7(6) . .
C13 C14 H14A 106.9 . .
C15 C14 H14A 106.9 . .
C13 C14 H14B 106.9 . .
C15 C14 H14B 106.9 . .
H14A C14 H14B 106.7 . .
O8 C15 O7 121.3(6) . .
O8 C15 C14 119.0(6) . .
O7 C15 C14 119.6(6) . .
O8 C15 La1 64.0(3) . 1_655
O7 C15 La1 58.9(3) . 1_655
C14 C15 La1 163.1(5) . 1_655
C5 N1 C1 117.1(5) . .
C5 N1 Ag1 119.7(4) . .
C1 N1 Ag1 123.0(4) . .
C11 N2 C7 117.3(5) . .
C11 N2 Ag1 123.2(4) . .
C7 N2 Ag1 119.4(4) . .
O3 La1 O6 71.98(13) 3_556 3_666
O3 La1 O1W 138.71(14) 3_556 .
O6 La1 O1W 82.13(13) 3_666 .
O3 La1 O7 120.05(14) 3_556 3_666
O6 La1 O7 64.55(13) 3_666 3_666
O1W La1 O7 73.15(14) . 3_666
O3 La1 O7 144.08(14) 3_556 1_455
O6 La1 O7 124.13(13) 3_666 1_455
O1W La1 O7 77.20(13) . 1_455
O7 La1 O7 59.88(15) 3_666 1_455
O3 La1 O1 72.05(13) 3_556 .
O6 La1 O1 136.00(13) 3_666 .
O1W La1 O1 141.72(13) . .
O7 La1 O1 115.40(15) 3_666 .
O7 La1 O1 76.59(14) 1_455 .
O3 La1 O2 74.93(14) 3_556 .
O6 La1 O2 96.68(13) 3_666 .
O1W La1 O2 141.16(14) . .
O7 La1 O2 71.50(14) 3_666 .
O7 La1 O2 71.53(13) 1_455 .
O1 La1 O2 49.64(14) . .
O3 La1 O5 78.39(14) 3_556 .
O6 La1 O5 111.14(13) 3_666 .
O1W La1 O5 81.85(14) . .
O7 La1 O5 154.95(13) 3_666 .
O7 La1 O5 116.30(12) 1_455 .
O1 La1 O5 85.31(14) . .
O2 La1 O5 132.76(13) . .
O3 La1 O6 73.07(13) 3_556 .
O6 La1 O6 63.57(16) 3_666 .
O1W La1 O6 66.66(13) . .
O7 La1 O6 116.93(13) 3_666 .
O7 La1 O6 141.91(13) 1_455 .
O1 La1 O6 126.48(14) . .
O2 La1 O6 146.34(13) . .
O5 La1 O6 48.60(12) . .
O3 La1 O8 129.83(13) 3_556 1_455
O6 La1 O8 154.91(13) 3_666 1_455
O1W La1 O8 72.91(13) . 1_455
O7 La1 O8 104.64(13) 3_666 1_455
O7 La1 O8 48.02(13) 1_455 1_455
O1 La1 O8 68.82(13) . 1_455
O2 La1 O8 101.08(13) . 1_455
O5 La1 O8 68.40(13) . 1_455
O6 La1 O8 107.25(13) . 1_455
O3 La1 C6 71.07(15) 3_556 .
O6 La1 C6 117.22(15) 3_666 .
O1W La1 C6 150.17(15) . .
O7 La1 C6 94.07(17) 3_666 .
O7 La1 C6 73.11(15) 1_455 .
O1 La1 C6 24.57(15) . .
O2 La1 C6 25.09(16) . .
O5 La1 C6 108.76(16) . .
O6 La1 C6 141.09(15) . .
O8 La1 C6 84.99(15) 1_455 .
O3 La1 C13 70.63(15) 3_556 .
O6 La1 C13 87.04(15) 3_666 .
O1W La1 C13 76.56(15) . .
O7 La1 C13 140.62(15) 3_666 .
O7 La1 C13 135.25(14) 1_455 .
O1 La1 C13 103.97(15) . .
O2 La1 C13 142.28(14) . .
O5 La1 C13 24.12(13) . .
O6 La1 C13 25.02(14) . .
O8 La1 C13 89.61(14) 1_455 .
C6 La1 C13 124.04(17) . .
C6 O1 La1 93.7(4) . .
C6 O2 La1 92.9(4) . .
C12 O3 La1 128.1(4) . 3_556
C13 O5 La1 95.5(4) . .
C13 O6 La1 144.3(4) . 3_666
C13 O6 La1 92.4(4) . .
La1 O6 La1 116.43(16) 3_666 .
C15 O7 La1 139.9(4) . 3_666
C15 O7 La1 96.9(4) . 1_655
La1 O7 La1 120.12(15) 3_666 1_655
C15 O8 Ag1 122.2(4) . 2_656
C15 O8 La1 91.9(3) . 1_655
Ag1 O8 La1 145.68(18) 2_656 1_655
La1 O1W H1W 107(5) . .
La1 O1W H2W 109(5) . .
H1W O1W H2W 104.2(17) . .

loop_
_geom_bond_atom_site_label_1
_geom_bond_atom_site_label_2
_geom_bond_distance
_geom_bond_site_symmetry_2
Ag1 N2 2.167(5) .
Ag1 N1 2.182(5) .
Ag1 O8 2.600(4) 2_646
Ag1 Ag1 3.1839(11) 3_456
C1 N1 1.344(9) .
C1 C2 1.366(9) .
C1 H1 0.9300 .
C2 C3 1.374(9) .
C2 H2 0.9300 .
C3 C4 1.388(9) .
C3 C6 1.517(8) .
C4 C5 1.396(9) .
C4 H4 0.9300 .
C5 N1 1.332(8) .
C5 H5 0.9300 .
C6 O1 1.242(8) .
C6 O2 1.266(8) .
C6 La1 2.980(6) .
C7 N2 1.364(8) .
C7 C8 1.389(9) .
C7 H7 0.9300 .
C8 C9 1.378(9) .
C8 H8 0.9300 .
C9 C10 1.393(9) .
C9 C12 1.521(8) .
C10 C11 1.372(9) .
C10 H10 0.9300 .
C11 N2 1.329(8) .
C11 H11 0.9300 .
C12 O4 1.217(8) .
C12 O3 1.290(8) .
C13 O5 1.240(7) .
C13 O6 1.279(7) .
C13 C14 1.494(10) .
C13 La1 3.021(6) .
C14 C15 1.499(8) .
C14 H14A 0.9700 .
C14 H14B 0.9700 .
C15 O8 1.245(8) .
C15 O7 1.258(7) .
C15 La1 3.040(6) 1_655
La1 O3 2.498(4) 3_556
La1 O6 2.523(4) 3_666
La1 O1W 2.559(4) .
La1 O7 2.571(4) 3_666
La1 O7 2.621(4) 1_455
La1 O1 2.630(4) .
La1 O2 2.634(4) .
La1 O5 2.639(4) .
La1 O6 2.684(4) .
La1 O8 2.733(4) 1_455
O3 La1 2.498(4) 3_556
O6 La1 2.523(4) 3_666
O7 La1 2.571(4) 3_666
O7 La1 2.621(4) 1_655
O8 Ag1 2.600(4) 2_656
O8 La1 2.733(4) 1_655
O1W H1W 0.818(10) .
O1W H2W 0.819(10) .
